data_4319972
loop_
_publ_author_name
'Yuki Nakamura'
'Masami Yonemura'
'Keisuke Arimura'
'Naoki Usuki'
'Masaaki Ohba'
'Hisashi \=Okawa'

_publ_contact_author_address
;
    Dept. of. Chem., Fac. of Sci., Kyushu University, Hakozaki 6-10-1,
Higashi-ku, Fukuoka 812-8581, Japan
;
_publ_contact_author_email ' okawascc@mbox.nc.kyushu-u.ac.jp '
_publ_contact_author_fax ' 81-92-642-2607 '
_publ_contact_author_name ' Hisashi Okawa'
_publ_contact_author_phone ' 81-92-642-2596 '
_publ_section_title
;
 Tetranuclear Mixed-Metal MII2CuII2 Complexes Derived from a Phenol-Based
 Macrocyclic Ligand Having Two N(amine)2O2 and Two N(imine)2O2
 Metal-Binding Sites
;
_journal_name_full 'Inorganic Chemistry'
_journal_page_first 3739
_journal_page_last 3744
_journal_paper_doi 10.1021/ic001162z
_journal_volume 40
_journal_year 2001
_chemical_formula_sum 'C23 H26 Br2 Cl5 Cu N4 O2.5 Zn'
_chemical_formula_weight 864.48
_space_group_IT_number 15
_symmetry_cell_setting monoclinic
_symmetry_Int_Tables_number 15
_symmetry_space_group_name_Hall '-C 2yc'
_symmetry_space_group_name_H-M 'C 1 2/c 1'
_cell_angle_alpha 90
_cell_angle_beta 126.03(3)
_cell_angle_gamma 90
_cell_formula_units_Z 8
_cell_length_a 32.53(1)
_cell_length_b 12.242(2)
_cell_length_c 19.729(9)
_cell_measurement_reflns_used 25
_cell_measurement_temperature 296.2
_cell_measurement_theta_max 12.5
_cell_measurement_theta_min 11.1
_cell_volume 6354(4)
_computing_cell_refinement 'MSC/AFC Diffractometer Control'
_computing_data_collection 'MSC/AFC Diffractometer Control'
_computing_data_reduction 'teXsan Ver. 1.10'
_computing_publication_material 'teXsan Ver. 1.10'
_computing_structure_refinement 'teXsan Ver. 1.10'
_computing_structure_solution DirectMethod
_diffrn_measured_fraction_theta_full 0.8074
_diffrn_measured_fraction_theta_max 0.8074
_diffrn_measurement_device_type 'Rigaku AFC7R'
_diffrn_measurement_method \w-2\q
_diffrn_radiation_type 'Mo K\a'
_diffrn_radiation_wavelength 0.7107
_diffrn_reflns_av_R_equivalents 0.030
_diffrn_reflns_limit_h_max 38
_diffrn_reflns_limit_h_min -34
_diffrn_reflns_limit_k_max 14
_diffrn_reflns_limit_k_min 0
_diffrn_reflns_limit_l_max 0
_diffrn_reflns_limit_l_min -23
_diffrn_reflns_number 6079
_diffrn_reflns_theta_full 27.50
_diffrn_reflns_theta_max 27.50
_diffrn_standards_decay_% 0.23
_diffrn_standards_interval_count 150
_diffrn_standards_number 3
_exptl_absorpt_coefficient_mu 4.397
_exptl_absorpt_correction_T_max 1.000
_exptl_absorpt_correction_T_min 0.700
_exptl_absorpt_correction_type psi-scan
_exptl_absorpt_process_details '(North, Phillips & Mathews, 1968)'
_exptl_crystal_colour green
_exptl_crystal_density_diffrn 1.807
_exptl_crystal_density_method 'not measured'
_exptl_crystal_description prismatic
_exptl_crystal_size_max 0.130
_exptl_crystal_size_mid 0.130
_exptl_crystal_size_min 0.100
_refine_diff_density_max 0.78
_refine_diff_density_min -0.67
_refine_ls_extinction_method none
_refine_ls_goodness_of_fit_ref 1.764
_refine_ls_hydrogen_treatment noref
_refine_ls_number_parameters 365
_refine_ls_number_reflns 2531
_refine_ls_R_factor_gt 0.0559
_refine_ls_shift/su_max 0.8060
_refine_ls_structure_factor_coef F
_refine_ls_weighting_details 'w = 1/[\s^2^(Fo) + 0.00063|Fo|^2^]'
_refine_ls_weighting_scheme calc
_refine_ls_wR_factor_ref 0.0734
_reflns_number_gt 2531
_reflns_number_total 5895
_reflns_threshold_expression F^2^>3.0\s(F^2^)
_cod_data_source_file ic001162z_3.cif
_cod_data_source_block '[CuZn(en)Cl2](5')'
_cod_original_formula_sum 'C23 H26 Br2 Cl5 Cu N4 O2.50 Zn '
_cod_database_code 4319972

loop_
_symmetry_equiv_pos_as_xyz
x,y,z
-x,y,1/2-z
-x,-y,-z
x,-y,1/2+z
1/2+x,1/2+y,z
1/2-x,1/2+y,1/2-z
1/2-x,1/2-y,-z
1/2+x,1/2-y,1/2+z

loop_
_atom_site_label
_atom_site_type_symbol
_atom_site_fract_x
_atom_site_fract_y
_atom_site_fract_z
_atom_site_U_iso_or_equiv
_atom_site_adp_type
_atom_site_occupancy
_atom_site_calc_flag
_atom_site_refinement_flags
_atom_site_disorder_assembly
_atom_site_disorder_group
Br(1) Br 0.17452(8) 0.6700(1) -0.0734(1) 0.1112(8) Uani 1.00 d . . .
Br(2) Br 0.01920(8) -0.4366(1) -0.0800(1) 0.1183(6) Uani 1.00 d . . .
Zn Zn 0.12090(5) 0.1177(1) -0.22189(8) 0.0511(4) Uani 1.00 d . . .
Cu Cu 0.14064(5) 0.0845(1) -0.03711(8) 0.0521(4) Uani 1.00 d . . .
Cl(1) Cl 0.1614(1) -0.0341(3) -0.1275(2) 0.066(1) Uani 1.00 d . . .
Cl(2) Cl 0.1812(1) 0.1576(3) -0.2432(2) 0.071(1) Uani 1.00 d . . .
Cl(3) Cl 0.3905(2) 0.2156(5) -0.0560(3) 0.153(3) Uani 1.00 d . . .
Cl(4) Cl 0.3293(3) 0.0198(8) -0.1369(5) 0.175(4) Uani 0.85 d P . .
Cl(5) Cl 0.3598(4) 0.1405(7) -0.2181(6) 0.201(5) Uani 0.85 d P . .
Cl(6) Cl 0.307(2) 0.197(6) -0.202(4) 0.35(3) Uani 0.15 d P . .
Cl(7) Cl 0.406(3) 0.099(5) -0.122(3) 0.30(4) Uani 0.15 d P . .
O(1) O 0.1215(3) 0.1897(5) -0.1254(4) 0.049(2) Uani 1.00 d . . .
O(2) O 0.0723(3) 0.0327(6) -0.0889(4) 0.052(2) Uani 1.00 d . . .
O(3) O 0.237(1) -0.154(3) -0.180(2) 0.21(2) Uani 0.50 d P . .
N(1) N 0.0621(4) 0.0227(8) -0.3248(6) 0.055(3) Uani 1.00 d . . .
N(2) N 0.0649(4) 0.2601(8) -0.3005(6) 0.057(3) Uani 1.00 d . . .
N(3) N 0.2051(4) 0.1615(9) 0.0407(6) 0.063(3) Uani 1.00 d . . .
N(4) N 0.1681(4) -0.0187(9) 0.0532(6) 0.066(3) Uani 1.00 d . . .
C(1) C 0.0315(4) -0.0294(9) -0.2981(7) 0.051(4) Uani 1.00 d . . .
C(2) C 0.0855(5) -0.057(1) -0.3483(8) 0.064(4) Uani 1.00 d . . .
C(3) C 0.0311(5) 0.101(1) -0.3950(7) 0.070(4) Uani 1.00 d . . .
C(4) C 0.0182(5) 0.203(1) -0.3661(8) 0.068(4) Uani 1.00 d . . .
C(5) C 0.0841(6) 0.330(1) -0.3379(8) 0.076(5) Uani 1.00 d . . .
C(6) C 0.0552(4) 0.3276(9) -0.2492(7) 0.050(4) Uani 1.00 d . . .
C(7) C 0.1358(4) 0.2948(9) -0.1085(7) 0.047(4) Uani 1.00 d . . .
C(8) C 0.1033(5) 0.3703(9) -0.1723(8) 0.052(4) Uani 1.00 d . . .
C(9) C 0.1145(6) 0.483(1) -0.1614(9) 0.069(5) Uani 1.00 d . . .
C(10) C 0.1583(7) 0.518(1) -0.086(1) 0.078(6) Uani 1.00 d . . .
C(11) C 0.1914(6) 0.445(1) -0.0237(9) 0.070(5) Uani 1.00 d . . .
C(12) C 0.1796(5) 0.3329(9) -0.0344(7) 0.053(4) Uani 1.00 d . . .
C(13) C 0.2144(5) 0.262(1) 0.0340(8) 0.067(4) Uani 1.00 d . . .
C(14) C 0.2403(5) 0.095(1) 0.1125(9) 0.091(5) Uani 1.00 d . . .
C(15) C 0.2176(6) 0.012(2) 0.1276(10) 0.133(6) Uani 1.00 d . . .
C(16) C 0.1478(5) -0.110(1) 0.0482(7) 0.061(4) Uani 1.00 d . . .
C(17) C 0.0608(4) -0.0671(9) -0.0828(6) 0.041(3) Uani 1.00 d . . .
C(18) C 0.0976(4) -0.1439(9) -0.0202(7) 0.046(4) Uani 1.00 d . . .
C(19) C 0.0845(5) -0.2518(10) -0.0195(7) 0.056(4) Uani 1.00 d . . .
C(20) C 0.0361(5) -0.2871(9) -0.0792(8) 0.063(4) Uani 1.00 d . . .
C(21) C -0.0013(5) -0.215(1) -0.1389(7) 0.062(4) Uani 1.00 d . . .
C(22) C 0.0107(4) -0.1074(9) -0.1385(6) 0.046(4) Uani 1.00 d . . .
C(23) C 0.355(2) 0.132(4) -0.141(3) 0.25(2) Uiso 1.00 d . . .
H(1) H 0.0571 -0.0714 -0.2445 0.0583 Uiso 1.00 calc . . .
H(2) H 0.0186 0.0250 -0.2812 0.0583 Uiso 1.00 calc . . .
H(3) H 0.0605 -0.0945 -0.3992 0.0637 Uiso 1.00 calc . . .
H(4) H 0.1077 -0.0179 -0.3594 0.0637 Uiso 1.00 calc . . .
H(5) H 0.1057 -0.1075 -0.3051 0.0637 Uiso 1.00 calc . . .
H(6) H 0.0503 0.1217 -0.4167 0.0737 Uiso 1.00 calc . . .
H(7) H 0.0004 0.0648 -0.4405 0.0737 Uiso 1.00 calc . . .
H(8) H -0.0012 0.1807 -0.3449 0.0746 Uiso 1.00 calc . . .
H(9) H -0.0040 0.2496 -0.4142 0.0746 Uiso 1.00 calc . . .
H(10) H 0.1153 0.3672 -0.2953 0.0738 Uiso 1.00 calc . . .
H(11) H 0.0927 0.2847 -0.3693 0.0738 Uiso 1.00 calc . . .
H(12) H 0.0600 0.3825 -0.3753 0.0738 Uiso 1.00 calc . . .
H(13) H 0.0307 0.3866 -0.2826 0.0584 Uiso 1.00 calc . . .
H(14) H 0.0365 0.2821 -0.2325 0.0584 Uiso 1.00 calc . . .
H(15) H 0.0907 0.5341 -0.2071 0.0839 Uiso 1.00 calc . . .
H(16) H 0.2239 0.4744 0.0280 0.0791 Uiso 1.00 calc . . .
H(17) H 0.2484 0.2919 0.0828 0.0788 Uiso 1.00 calc . . .
H(18) H 0.2658 0.0636 0.1065 0.0903 Uiso 1.00 calc . . .
H(19) H 0.2608 0.1429 0.1634 0.0903 Uiso 1.00 calc . . .
H(20) H 0.2161 0.0383 0.1742 0.1496 Uiso 1.00 calc . . .
H(21) H 0.2426 -0.0486 0.1539 0.1496 Uiso 1.00 calc . . .
H(22) H 0.1701 -0.1648 0.0919 0.0673 Uiso 1.00 calc . . .
H(23) H 0.1098 -0.3057 0.0198 0.0645 Uiso 1.00 calc . . .
H(24) H -0.0368 -0.2436 -0.1847 0.0775 Uiso 1.00 calc . . .
H(25) H 0.2184 -0.1069 -0.2344 0.1037 Uiso 0.50 calc P . .
H(26) H 0.2618 -0.0970 -0.1439 0.1037 Uiso 0.50 calc P . .

loop_
_atom_site_aniso_label
_atom_site_aniso_U_11
_atom_site_aniso_U_22
_atom_site_aniso_U_33
_atom_site_aniso_U_12
_atom_site_aniso_U_13
_atom_site_aniso_U_23
Br(1) 0.173(2) 0.0481(9) 0.159(2) -0.033(1) 0.124(2) -0.030(1)
Br(2) 0.124(2) 0.0458(8) 0.121(1) -0.0163(9) 0.037(1) 0.0068(9)
Zn 0.0533(9) 0.0513(8) 0.0392(8) -0.0058(7) 0.0219(7) -0.0041(7)
Cu 0.0523(10) 0.0508(9) 0.0378(8) -0.0052(7) 0.0178(7) 0.0048(6)
Cl(1) 0.071(2) 0.057(2) 0.051(2) 0.010(2) 0.026(2) 0.001(2)
Cl(2) 0.059(2) 0.089(2) 0.062(2) -0.017(2) 0.034(2) -0.006(2)
Cl(3) 0.149(5) 0.193(6) 0.120(4) -0.052(4) 0.080(4) -0.054(4)
Cl(4) 0.179(7) 0.196(8) 0.159(7) -0.052(6) 0.104(6) -0.027(6)
Cl(5) 0.31(1) 0.199(8) 0.169(8) -0.069(8) 0.180(9) -0.052(6)
Cl(6) 0.12(3) 0.43(10) 0.32(7) 0.01(5) 0.02(4) -0.33(8)
Cl(7) 0.4(1) 0.24(7) 0.13(4) 0.16(7) 0.03(5) -0.03(4)
O(1) 0.064(6) 0.033(4) 0.044(4) -0.009(4) 0.028(4) 0.001(3)
O(2) 0.054(5) 0.041(4) 0.047(5) -0.004(4) 0.022(4) 0.006(4)
O(3) 0.23(4) 0.33(5) 0.16(3) -0.02(3) 0.16(3) -0.05(3)
N(1) 0.070(7) 0.055(6) 0.042(6) 0.003(5) 0.034(6) 0.004(5)
N(2) 0.057(7) 0.055(6) 0.049(6) -0.005(5) 0.025(6) 0.010(5)
N(3) 0.051(7) 0.073(7) 0.033(6) -0.003(6) 0.007(5) 0.011(5)
N(4) 0.046(7) 0.076(7) 0.040(6) -0.014(6) 0.004(5) 0.015(5)
C(1) 0.062(8) 0.053(7) 0.033(7) 0.001(6) 0.024(6) -0.007(5)
C(2) 0.063(9) 0.081(9) 0.056(8) -0.018(7) 0.040(7) -0.024(7)
C(3) 0.074(10) 0.078(10) 0.036(7) -0.009(8) 0.019(7) 0.010(7)
C(4) 0.063(9) 0.061(8) 0.049(8) -0.001(7) 0.015(7) 0.006(7)
C(5) 0.10(1) 0.072(9) 0.056(8) -0.001(8) 0.043(9) 0.005(7)
C(6) 0.045(8) 0.051(7) 0.048(7) 0.009(6) 0.024(7) 0.014(6)
C(7) 0.056(8) 0.049(7) 0.045(7) 0.001(6) 0.034(7) 0.005(6)
C(8) 0.061(8) 0.048(7) 0.059(8) 0.003(6) 0.041(7) 0.001(6)
C(9) 0.10(1) 0.049(8) 0.08(1) 0.010(8) 0.066(10) 0.003(8)
C(10) 0.12(1) 0.038(8) 0.12(1) -0.019(9) 0.10(1) -0.025(9)
C(11) 0.09(1) 0.056(9) 0.09(1) -0.033(8) 0.062(9) -0.027(8)
C(12) 0.066(9) 0.047(7) 0.040(7) -0.005(6) 0.028(7) -0.007(6)
C(13) 0.060(9) 0.077(9) 0.049(8) -0.030(8) 0.024(7) -0.018(7)
C(14) 0.07(1) 0.10(1) 0.061(10) -0.022(9) 0.014(8) 0.015(9)
C(15) 0.09(1) 0.13(1) 0.07(1) -0.04(1) -0.017(10) 0.05(1)
C(16) 0.051(8) 0.075(9) 0.039(7) 0.007(8) 0.016(7) 0.018(7)
C(17) 0.044(7) 0.051(7) 0.027(6) 0.001(6) 0.020(6) 0.000(5)
C(18) 0.048(8) 0.053(7) 0.039(7) 0.007(6) 0.026(6) 0.013(5)
C(19) 0.059(9) 0.056(8) 0.051(8) 0.005(7) 0.031(7) 0.009(6)
C(20) 0.07(1) 0.040(7) 0.069(9) -0.005(7) 0.040(8) 0.000(7)
C(21) 0.056(9) 0.058(8) 0.042(8) -0.007(7) 0.012(7) -0.004(6)
C(22) 0.058(8) 0.042(7) 0.040(7) -0.001(6) 0.029(7) 0.004(5)

loop_
_atom_type_symbol
_atom_type_description
_atom_type_scat_dispersion_real
_atom_type_scat_dispersion_imag
_atom_type_scat_source
C C 0.003 0.002
;International Tables for Crystallography
(1992, Vol. C, Tables 4.2.6.8 and 6.1.1.1)
;
H H 0.000 0.000
;International Tables for Crystallography
(1992, Vol. C, Table 6.1.1.2)
;
Br Br -0.290 2.459
;International Tables for Crystallography
(1992, Vol. C, Tables 4.2.6.8 and 6.1.1.1)
;
Cl Cl 0.148 0.159
;International Tables for Crystallography
(1992, Vol. C, Tables 4.2.6.8 and 6.1.1.1)
;
Cu Cu 0.320 1.265
;International Tables for Crystallography
(1992, Vol. C, Tables 4.2.6.8 and 6.1.1.1)
;
N N 0.006 0.003
;International Tables for Crystallography
(1992, Vol. C, Tables 4.2.6.8 and 6.1.1.1)
;
O O 0.011 0.006
;International Tables for Crystallography
(1992, Vol. C, Tables 4.2.6.8 and 6.1.1.1)
;
Zn Zn 0.284 1.430
;International Tables for Crystallography
(1992, Vol. C, Tables 4.2.6.8 and 6.1.1.1)
;

loop_
_geom_angle_atom_site_label_1
_geom_angle_atom_site_label_2
_geom_angle_atom_site_label_3
_geom_angle
_geom_angle_site_symmetry_1
_geom_angle_site_symmetry_2
_geom_angle_site_symmetry_3
_geom_angle_publ_flag
Cl(1) Zn Cl(2) 99.7(1) . 1_555 1_555 yes
Cl(1) Zn O(1) 85.0(2) . 1_555 1_555 yes
Cl(1) Zn N(1) 95.3(3) . 1_555 1_555 yes
Cl(1) Zn N(2) 162.1(3) . 1_555 1_555 yes
Cl(2) Zn O(1) 121.9(2) . 1_555 1_555 yes
Cl(2) Zn N(1) 109.1(3) . 1_555 1_555 yes
Cl(2) Zn N(2) 97.9(3) . 1_555 1_555 yes
O(1) Zn N(1) 128.3(3) . 1_555 1_555 yes
O(1) Zn N(2) 82.8(3) . 1_555 1_555 yes
N(1) Zn N(2) 82.1(3) . 1_555 1_555 yes
Cl(1) Cu O(1) 80.6(2) . 1_555 1_555 yes
Cl(1) Cu O(2) 97.6(2) . 1_555 1_555 yes
Cl(1) Cu N(3) 102.0(3) . 1_555 1_555 yes
Cl(1) Cu N(4) 95.7(4) . 1_555 1_555 yes
O(1) Cu O(2) 94.6(3) . 1_555 1_555 yes
O(1) Cu N(3) 90.8(4) . 1_555 1_555 yes
O(1) Cu N(4) 172.7(4) . 1_555 1_555 yes
O(2) Cu N(3) 160.2(4) . 1_555 1_555 yes
O(2) Cu N(4) 92.1(4) . 1_555 1_555 yes
N(3) Cu N(4) 83.7(4) . 1_555 1_555 yes
Zn Cl(1) Cu 81.8(1) . 1_555 1_555 yes
Cl(7) Cl(3) C(23) 44(2) . 1_555 1_555 yes
Cl(6) Cl(5) Cl(7) 102(3) . 1_555 1_555 yes
Cl(6) Cl(5) C(23) 47(2) . 1_555 1_555 yes
Cl(7) Cl(5) C(23) 55(3) . 1_555 1_555 yes
Cl(5) Cl(6) C(23) 51(2) . 1_555 1_555 yes
Cl(3) Cl(7) Cl(5) 96(2) . 1_555 1_555 yes
Cl(3) Cl(7) C(23) 51(2) . 1_555 1_555 yes
Cl(5) Cl(7) C(23) 60(2) . 1_555 1_555 yes
Zn O(1) Cu 111.2(3) . 1_555 1_555 yes
Zn O(1) C(7) 116.6(6) . 1_555 1_555 yes
Cu O(1) C(7) 122.0(7) . 1_555 1_555 yes
Cu O(2) C(17) 124.3(7) . 1_555 1_555 yes
H(25) O(3) H(26) 95.1 . 1_555 1_555 no
Zn N(1) C(1) 107.6(6) . 1_555 1_555 yes
Zn N(1) C(2) 108.7(7) . 1_555 1_555 yes
Zn N(1) C(3) 105.8(7) . 1_555 1_555 yes
C(1) N(1) C(2) 113.4(9) . 1_555 1_555 yes
C(1) N(1) C(3) 111.8(9) . 1_555 1_555 yes
C(2) N(1) C(3) 109.2(10) . 1_555 1_555 yes
Zn N(2) C(4) 103.2(7) . 1_555 1_555 yes
Zn N(2) C(5) 111.6(8) . 1_555 1_555 yes
Zn N(2) C(6) 111.2(6) . 1_555 1_555 yes
C(4) N(2) C(5) 110.7(10) . 1_555 1_555 yes
C(4) N(2) C(6) 110.1(10) . 1_555 1_555 yes
C(5) N(2) C(6) 109.9(9) . 1_555 1_555 yes
Cu N(3) C(13) 125.7(9) . 1_555 1_555 yes
Cu N(3) C(14) 111.3(8) . 1_555 1_555 yes
C(13) N(3) C(14) 122(1) . 1_555 1_555 yes
Cu N(4) C(15) 113.7(9) . 1_555 1_555 yes
Cu N(4) C(16) 124.7(8) . 1_555 1_555 yes
C(15) N(4) C(16) 121(1) . 1_555 1_555 yes
N(1) C(1) C(22) 115.7(9) . 1_555 2_554 yes
N(1) C(1) H(1) 105.6 . 1_555 1_555 no
N(1) C(1) H(2) 110.2 . 1_555 1_555 no
C(22) C(1) H(1) 109.1 . 2_554 1_555 no
C(22) C(1) H(2) 110.9 . 2_554 1_555 no
H(1) C(1) H(2) 104.6 . 1_555 1_555 no
N(1) C(2) H(3) 111.8 . 1_555 1_555 no
N(1) C(2) H(4) 109.0 . 1_555 1_555 no
N(1) C(2) H(5) 111.6 . 1_555 1_555 no
H(3) C(2) H(4) 106.0 . 1_555 1_555 no
H(3) C(2) H(5) 110.4 . 1_555 1_555 no
H(4) C(2) H(5) 107.8 . 1_555 1_555 no
N(1) C(3) C(4) 111.4(10) . 1_555 1_555 yes
N(1) C(3) H(6) 108.7 . 1_555 1_555 no
N(1) C(3) H(7) 109.5 . 1_555 1_555 no
C(4) C(3) H(6) 109.5 . 1_555 1_555 no
C(4) C(3) H(7) 110.9 . 1_555 1_555 no
H(6) C(3) H(7) 106.7 . 1_555 1_555 no
N(2) C(4) C(3) 110(1) . 1_555 1_555 yes
N(2) C(4) H(8) 110.3 . 1_555 1_555 no
N(2) C(4) H(9) 111.8 . 1_555 1_555 no
C(3) C(4) H(8) 108.5 . 1_555 1_555 no
C(3) C(4) H(9) 109.1 . 1_555 1_555 no
H(8) C(4) H(9) 106.5 . 1_555 1_555 no
N(2) C(5) H(10) 111.9 . 1_555 1_555 no
N(2) C(5) H(11) 110.4 . 1_555 1_555 no
N(2) C(5) H(12) 112.4 . 1_555 1_555 no
H(10) C(5) H(11) 105.7 . 1_555 1_555 no
H(10) C(5) H(12) 108.6 . 1_555 1_555 no
H(11) C(5) H(12) 107.6 . 1_555 1_555 no
N(2) C(6) C(8) 111.9(9) . 1_555 1_555 yes
N(2) C(6) H(13) 111.6 . 1_555 1_555 no
N(2) C(6) H(14) 109.0 . 1_555 1_555 no
C(8) C(6) H(13) 112.0 . 1_555 1_555 no
C(8) C(6) H(14) 109.5 . 1_555 1_555 no
H(13) C(6) H(14) 102.3 . 1_555 1_555 no
O(1) C(7) C(8) 115(1) . 1_555 1_555 yes
O(1) C(7) C(12) 124(1) . 1_555 1_555 yes
C(8) C(7) C(12) 119(1) . 1_555 1_555 yes
C(6) C(8) C(7) 117(1) . 1_555 1_555 yes
C(6) C(8) C(9) 121(1) . 1_555 1_555 yes
C(7) C(8) C(9) 120(1) . 1_555 1_555 yes
C(8) C(9) C(10) 118(1) . 1_555 1_555 yes
C(8) C(9) H(15) 119.1 . 1_555 1_555 no
C(10) C(9) H(15) 122.1 . 1_555 1_555 no
Br(1) C(10) C(9) 118(1) . 1_555 1_555 yes
Br(1) C(10) C(11) 120(1) . 1_555 1_555 yes
C(9) C(10) C(11) 121(1) . 1_555 1_555 yes
C(10) C(11) C(12) 119(1) . 1_555 1_555 yes
C(10) C(11) H(16) 118.4 . 1_555 1_555 no
C(12) C(11) H(16) 121.8 . 1_555 1_555 no
C(7) C(12) C(11) 120(1) . 1_555 1_555 yes
C(7) C(12) C(13) 122(1) . 1_555 1_555 yes
C(11) C(12) C(13) 117(1) . 1_555 1_555 yes
N(3) C(13) C(12) 124(1) . 1_555 1_555 yes
N(3) C(13) H(17) 115.9 . 1_555 1_555 no
C(12) C(13) H(17) 119.3 . 1_555 1_555 no
N(3) C(14) C(15) 114(1) . 1_555 1_555 yes
N(3) C(14) H(18) 109.9 . 1_555 1_555 no
N(3) C(14) H(19) 109.1 . 1_555 1_555 no
C(15) C(14) H(18) 109.6 . 1_555 1_555 no
C(15) C(14) H(19) 109.8 . 1_555 1_555 no
H(18) C(14) H(19) 103.7 . 1_555 1_555 no
N(4) C(15) C(14) 112(1) . 1_555 1_555 yes
N(4) C(15) H(20) 112.6 . 1_555 1_555 no
N(4) C(15) H(21) 114.8 . 1_555 1_555 no
C(14) C(15) H(20) 106.3 . 1_555 1_555 no
C(14) C(15) H(21) 106.4 . 1_555 1_555 no
H(20) C(15) H(21) 103.1 . 1_555 1_555 no
N(4) C(16) C(18) 125(1) . 1_555 1_555 yes
N(4) C(16) H(22) 116.5 . 1_555 1_555 no
C(18) C(16) H(22) 117.8 . 1_555 1_555 no
O(2) C(17) C(18) 123.3(10) . 1_555 1_555 yes
O(2) C(17) C(22) 121.2(9) . 1_555 1_555 yes
C(18) C(17) C(22) 115.5(10) . 1_555 1_555 yes
C(16) C(18) C(17) 121(1) . 1_555 1_555 yes
C(16) C(18) C(19) 116(1) . 1_555 1_555 yes
C(17) C(18) C(19) 121(1) . 1_555 1_555 yes
C(18) C(19) C(20) 119(1) . 1_555 1_555 yes
C(18) C(19) H(23) 121.8 . 1_555 1_555 no
C(20) C(19) H(23) 118.3 . 1_555 1_555 no
Br(2) C(20) C(19) 119.4(9) . 1_555 1_555 yes
Br(2) C(20) C(21) 119.7(10) . 1_555 1_555 yes
C(19) C(20) C(21) 120(1) . 1_555 1_555 yes
C(20) C(21) C(22) 119(1) . 1_555 1_555 yes
C(20) C(21) H(24) 119.7 . 1_555 1_555 no
C(22) C(21) H(24) 120.3 . 1_555 1_555 no
C(1) C(22) C(17) 119.1(10) . 2_554 1_555 yes
C(1) C(22) C(21) 118(1) . 2_554 1_555 yes
C(17) C(22) C(21) 122(1) . 1_555 1_555 yes
Cl(3) C(23) Cl(4) 121(2) . 1_555 1_555 yes
Cl(3) C(23) Cl(5) 119(2) . 1_555 1_555 yes
Cl(3) C(23) Cl(6) 104(2) . 1_555 1_555 yes
Cl(3) C(23) Cl(7) 84(3) . 1_555 1_555 yes
Cl(4) C(23) Cl(5) 116(2) . 1_555 1_555 yes
Cl(4) C(23) Cl(6) 99(4) . 1_555 1_555 yes
Cl(4) C(23) Cl(7) 106(4) . 1_555 1_555 yes
Cl(5) C(23) Cl(6) 81(3) . 1_555 1_555 yes
Cl(5) C(23) Cl(7) 63(3) . 1_555 1_555 yes
Cl(6) C(23) Cl(7) 143(5) . 1_555 1_555 yes

loop_
_geom_bond_atom_site_label_1
_geom_bond_atom_site_label_2
_geom_bond_distance
_geom_bond_site_symmetry_1
_geom_bond_site_symmetry_2
_geom_bond_publ_flag
Br(1) C(10) 1.91(1) . . yes
Br(2) C(20) 1.91(1) . . yes
Zn Cl(1) 2.402(3) . . yes
Zn Cl(2) 2.288(4) . . yes
Zn O(1) 2.088(7) . . yes
Zn N(1) 2.138(9) . . yes
Zn N(2) 2.332(9) . . yes
Cu Cl(1) 2.677(4) . . yes
Cu O(1) 1.951(7) . . yes
Cu O(2) 1.927(8) . . yes
Cu N(3) 1.96(1) . . yes
Cu N(4) 1.923(10) . . yes
Cl(3) Cl(7) 2.18(6) . . yes
Cl(3) C(23) 1.71(4) . . yes
Cl(4) C(23) 1.63(4) . . yes
Cl(5) Cl(6) 2.05(5) . . yes
Cl(5) Cl(7) 1.66(5) . . yes
Cl(5) C(23) 1.62(4) . . yes
Cl(6) C(23) 1.53(6) . . yes
Cl(7) C(23) 1.53(9) . . yes
O(1) C(7) 1.34(1) . . yes
O(2) C(17) 1.30(1) . . yes
O(3) H(25) 1.040 . . no
O(3) H(26) 0.984 . . no
N(1) C(1) 1.51(1) . . yes
N(1) C(2) 1.47(1) . . yes
N(1) C(3) 1.48(1) . . yes
N(2) C(4) 1.47(1) . . yes
N(2) C(5) 1.48(2) . . yes
N(2) C(6) 1.48(1) . . yes
N(3) C(13) 1.29(2) . . yes
N(3) C(14) 1.44(2) . . yes
N(4) C(15) 1.45(2) . . yes
N(4) C(16) 1.27(1) . . yes
C(1) C(22) 1.53(1) . 2_554 yes
C(1) H(1) 1.020 . . no
C(1) H(2) 0.948 . . no
C(2) H(3) 0.958 . . no
C(2) H(4) 0.994 . . no
C(2) H(5) 0.937 . . no
C(3) C(4) 1.53(2) . . yes
C(3) H(6) 0.976 . . no
C(3) H(7) 0.970 . . no
C(4) H(8) 0.979 . . no
C(4) H(9) 0.970 . . no
C(5) H(10) 0.970 . . no
C(5) H(11) 0.985 . . no
C(5) H(12) 0.948 . . no
C(6) C(8) 1.49(2) . . yes
C(6) H(13) 0.987 . . no
C(6) H(14) 1.013 . . no
C(7) C(8) 1.41(2) . . yes
C(7) C(12) 1.39(1) . . yes
C(8) C(9) 1.41(2) . . yes
C(9) C(10) 1.39(2) . . yes
C(9) H(15) 0.995 . . no
C(10) C(11) 1.38(2) . . yes
C(11) C(12) 1.41(2) . . yes
C(11) H(16) 1.008 . . no
C(12) C(13) 1.44(2) . . yes
C(13) H(17) 1.016 . . no
C(14) C(15) 1.39(2) . . yes
C(14) H(18) 0.980 . . no
C(14) H(19) 1.006 . . no
C(15) H(20) 1.004 . . no
C(15) H(21) 0.991 . . no
C(16) C(18) 1.44(2) . . yes
C(16) H(22) 0.992 . . no
C(17) C(18) 1.45(1) . . yes
C(17) C(22) 1.42(1) . . yes
C(18) C(19) 1.39(2) . . yes
C(19) C(20) 1.37(2) . . yes
C(19) H(23) 0.982 . . no
C(20) C(21) 1.40(2) . . yes
C(21) C(22) 1.37(2) . . yes
C(21) H(24) 1.023 . . no

loop_
_geom_contact_atom_site_label_1
_geom_contact_atom_site_label_2
_geom_contact_distance
_geom_contact_site_symmetry_1
_geom_contact_site_symmetry_2
_geom_contact_publ_flag
Cu Cl(1) 2.677(4) . . ?
Br(1) Cl(5) 3.592(8) . 6_554 ?
Br(2) Cl(7) 3.3(1) . 5_445 ?
Cu Cl(3) 3.547(6) . 7_555 ?
Cl(1) O(3) 3.52(3) . . ?
Cl(4) O(3) 3.35(4) . . ?
Cl(5) C(9) 3.52(2) . 6_544 ?
Cl(5) O(3) 3.59(4) . 6_554 ?
Cl(6) O(3) 2.61(9) . 6_554 ?
Cl(7) C(5) 3.45(6) . 6_544 ?
C(11) C(14) 3.58(2) . 7_555 ?
C(13) C(13) 3.30(3) . 7_555 ?
